data_2020913
loop_
_publ_author_name
'Perdih, Franc'

_publ_section_title
;
 Copper(II) bis(4,4,4-trifluoro-1-phenylbutane-1,3-dionate) complexes with
 pyridin-2-one, 3-hydroxypyridine and 3-hydroxypyridin-2-one ligands:
 molecular structures and hydrogen-bonded networks
;
_journal_coeditor_code KU3208
_journal_issue 11
_journal_name_full 'Acta Crystallographica Section C'
_journal_page_first 960
_journal_page_last 967
_journal_paper_doi 10.1107/S2053229617014875
_journal_volume 73
_journal_year 2017
_chemical_formula_iupac '[Cu (C10 H6 F3 O2)2 (C5 H5 N O)]'
_chemical_formula_moiety 'C25 H17 Cu F6 N O5'
_chemical_formula_sum 'C25 H17 Cu F6 N O5'
_chemical_formula_weight 588.93
_chemical_name_systematic
(Pyridin-2-one-\k<i>O</i>)bis(4,4,4-trifluoro-3-oxo-1-phenylbutan-1-olato-\k^2^<i>O</i>,<i>O</i>')copper(II)
_space_group_crystal_system triclinic
_space_group_IT_number 2
_space_group_name_Hall '-P 1'
_space_group_name_H-M_alt 'P -1'
_symmetry_space_group_name_Hall '-P 1'
_symmetry_space_group_name_H-M 'P -1'
_atom_sites_solution_hydrogens geom
_audit_creation_method SHELXL-2014/7
_cell_angle_alpha 69.019(4)
_cell_angle_beta 71.705(4)
_cell_angle_gamma 88.110(3)
_cell_formula_units_Z 2
_cell_length_a 10.5928(5)
_cell_length_b 10.7082(5)
_cell_length_c 12.4943(6)
_cell_measurement_reflns_used 3680
_cell_measurement_temperature 293(2)
_cell_measurement_theta_max 30.3398
_cell_measurement_theta_min 3.1515
_cell_volume 1251.32(11)
_computing_cell_refinement
;
CrysAlis PRO (Agilent, 2013)
;
_computing_data_collection
;
CrysAlis PRO (Agilent, 2013)
;
_computing_data_reduction
;
CrysAlis PRO (Agilent, 2013)
;
_computing_molecular_graphics
;
Mercury (Macrae <i>et al.</i>, 2008)
;
_computing_publication_material
;
PLATON (Spek, 2009)
;
_computing_structure_refinement
;
SHELXL2014 (Sheldrick, 2015)
;
_computing_structure_solution
;
SIR97 (Altomare <i>et al.</i>,  1999)
;
_diffrn_ambient_temperature 293(2)
_diffrn_detector_area_resol_mean 10.4933
_diffrn_measured_fraction_theta_full 0.998
_diffrn_measured_fraction_theta_max 0.998
_diffrn_measurement_device_type 'Agilent SuperNova Dual Source diffractometer with an Atlas detector'
_diffrn_measurement_method '\w scans'
_diffrn_radiation_monochromator mirror
_diffrn_radiation_source 'SuperNova (Mo) X-ray Source'
_diffrn_radiation_type MoK\a
_diffrn_radiation_wavelength 0.71073
_diffrn_reflns_av_R_equivalents 0.0459
_diffrn_reflns_limit_h_max 13
_diffrn_reflns_limit_h_min -10
_diffrn_reflns_limit_k_max 13
_diffrn_reflns_limit_k_min -13
_diffrn_reflns_limit_l_max 16
_diffrn_reflns_limit_l_min -15
_diffrn_reflns_number 11601
_diffrn_reflns_theta_full 25.242
_diffrn_reflns_theta_max 27.482
_diffrn_reflns_theta_min 3.158
_exptl_absorpt_coefficient_mu 0.954
_exptl_absorpt_correction_T_max 1.00000
_exptl_absorpt_correction_T_min 0.62350
_exptl_absorpt_correction_type multi-scan
_exptl_absorpt_process_details
;
(CrysAlis PRO; Agilent, 2013)
;
_exptl_crystal_colour green
_exptl_crystal_density_diffrn 1.563
_exptl_crystal_description prism
_exptl_crystal_F_000 594
_exptl_crystal_size_max 0.300
_exptl_crystal_size_mid 0.100
_exptl_crystal_size_min 0.070
_refine_diff_density_max 0.403
_refine_diff_density_min -0.353
_refine_ls_extinction_method none
_refine_ls_goodness_of_fit_ref 0.986
_refine_ls_hydrogen_treatment constr
_refine_ls_matrix_type full
_refine_ls_number_parameters 343
_refine_ls_number_reflns 5718
_refine_ls_number_restraints 0
_refine_ls_restrained_S_all 0.986
_refine_ls_R_factor_all 0.1090
_refine_ls_R_factor_gt 0.0517
_refine_ls_shift/su_max 0.000
_refine_ls_shift/su_mean 0.000
_refine_ls_structure_factor_coef Fsqd
_refine_ls_weighting_details 'w=1/[\s^2^(Fo^2^)+(0.0468P)^2^] where P=(Fo^2^+2Fc^2^)/3'
_refine_ls_weighting_scheme calc
_refine_ls_wR_factor_gt 0.0993
_refine_ls_wR_factor_ref 0.1182
_reflns_number_gt 3312
_reflns_number_total 5718
_reflns_threshold_expression 'I > 2\s(I)'
_cod_data_source_file ku3208sup1.cif
_cod_data_source_block I
_cod_database_code 2020913
_shelx_space_group_comment
;
The symmetry employed for this shelxl refinement is uniquely defined
by the following loop, which should always be used as a source of
symmetry information in preference to the above space-group names.
They are only intended as comments.
;
_shelx_estimated_absorpt_t_min 0.763
_shelx_estimated_absorpt_t_max 0.936

loop_
_space_group_symop_operation_xyz
'x, y, z'
'-x, -y, -z'

loop_
_atom_site_type_symbol
_atom_site_label
_atom_site_fract_x
_atom_site_fract_y
_atom_site_fract_z
_atom_site_U_iso_or_equiv
_atom_site_adp_type
_atom_site_calc_flag
_atom_site_occupancy
Cu Cu1 0.58853(3) 0.39870(4) 0.28948(4) 0.05204(15) Uani d 1
F F1 0.7402(3) 0.0908(3) 0.1205(3) 0.1212(10) Uani d 1
F F2 0.8231(3) 0.0208(3) 0.2596(3) 0.1413(12) Uani d 1
F F3 0.9421(3) 0.1394(3) 0.0819(3) 0.1255(10) Uani d 1
F F4 0.1793(2) 0.2241(2) 0.3400(3) 0.1066(8) Uani d 1
F F5 0.1644(2) 0.1643(2) 0.5245(2) 0.1124(9) Uani d 1
F F6 0.06941(19) 0.3330(2) 0.4445(2) 0.0961(8) Uani d 1
N N1 0.5596(2) 0.6869(2) -0.0643(2) 0.0499(6) Uani d 1
H H1 0.5235 0.6300 -0.0826 0.060 Uiso calc 1
O O1 0.6654(2) 0.2525(2) 0.2415(2) 0.0591(6) Uani d 1
O O2 0.76087(19) 0.4821(2) 0.2586(2) 0.0583(6) Uani d 1
O O3 0.41156(19) 0.30902(19) 0.34400(19) 0.0541(5) Uani d 1
O O4 0.52249(19) 0.5380(2) 0.35046(19) 0.0545(5) Uani d 1
O O5 0.5752(2) 0.5152(2) 0.0993(2) 0.0584(6) Uani d 1
C C1 0.8260(4) 0.1249(4) 0.1643(4) 0.0781(11) Uani d 1
C C2 0.7895(3) 0.2491(3) 0.1970(3) 0.0560(8) Uani d 1
C C3 0.8926(3) 0.3370(3) 0.1784(3) 0.0613(9) Uani d 1
H H3 0.9792 0.3208 0.1414 0.074 Uiso calc 1
C C4 0.8749(3) 0.4497(3) 0.2118(3) 0.0525(8) Uani d 1
C C5 0.9900(3) 0.5387(3) 0.1952(3) 0.0533(8) Uani d 1
C C6 0.9665(4) 0.6400(4) 0.2407(3) 0.0709(10) Uani d 1
H H6 0.8793 0.6522 0.2799 0.085 Uiso calc 1
C C7 1.0708(4) 0.7240(4) 0.2290(4) 0.0854(12) Uani d 1
H H7 1.0537 0.7927 0.2592 0.102 Uiso calc 1
C C8 1.1995(4) 0.7048(4) 0.1723(4) 0.0861(12) Uani d 1
H H8 1.2702 0.7603 0.1644 0.103 Uiso calc 1
C C9 1.2235(4) 0.6046(5) 0.1279(4) 0.0941(13) Uani d 1
H H9 1.3111 0.5921 0.0898 0.113 Uiso calc 1
C C10 1.1208(3) 0.5213(4) 0.1382(3) 0.0724(10) Uani d 1
H H10 1.1390 0.4533 0.1070 0.087 Uiso calc 1
C C11 0.1793(3) 0.2699(4) 0.4254(4) 0.0683(10) Uani d 1
C C12 0.3065(3) 0.3571(3) 0.3913(3) 0.0502(8) Uani d 1
C C13 0.2941(3) 0.4714(3) 0.4176(3) 0.0570(8) Uani d 1
H H13 0.2087 0.4913 0.4534 0.068 Uiso calc 1
C C14 0.4030(3) 0.5607(3) 0.3934(3) 0.0462(7) Uani d 1
C C15 0.3829(3) 0.6878(3) 0.4162(3) 0.0495(7) Uani d 1
C C16 0.4935(3) 0.7720(3) 0.3902(3) 0.0637(9) Uani d 1
H H16 0.5785 0.7467 0.3611 0.076 Uiso calc 1
C C17 0.4796(4) 0.8934(3) 0.4069(4) 0.0750(11) Uani d 1
H H17 0.5550 0.9486 0.3895 0.090 Uiso calc 1
C C18 0.3563(4) 0.9318(4) 0.4486(3) 0.0749(11) Uani d 1
H H18 0.3470 1.0140 0.4586 0.090 Uiso calc 1
C C19 0.2452(4) 0.8493(4) 0.4762(4) 0.0778(11) Uani d 1
H H19 0.1607 0.8750 0.5064 0.093 Uiso calc 1
C C20 0.2580(3) 0.7281(3) 0.4595(3) 0.0660(10) Uani d 1
H H20 0.1821 0.6733 0.4774 0.079 Uiso calc 1
C C21 0.5976(3) 0.6387(3) 0.0357(3) 0.0502(8) Uani d 1
C C22 0.6599(4) 0.7356(4) 0.0596(3) 0.0750(11) Uani d 1
H H22 0.6900 0.7090 0.1262 0.090 Uiso calc 1
C C23 0.6764(5) 0.8672(4) -0.0134(4) 0.0991(15) Uani d 1
H H23 0.7182 0.9297 0.0033 0.119 Uiso calc 1
C C24 0.6310(5) 0.9095(4) -0.1134(4) 0.0935(14) Uani d 1
H H24 0.6401 0.9999 -0.1623 0.112 Uiso calc 1
C C25 0.5740(4) 0.8173(3) -0.1376(3) 0.0690(10) Uani d 1
H H25 0.5445 0.8430 -0.2045 0.083 Uiso calc 1

loop_
_atom_site_aniso_label
_atom_site_aniso_U_11
_atom_site_aniso_U_22
_atom_site_aniso_U_33
_atom_site_aniso_U_12
_atom_site_aniso_U_13
_atom_site_aniso_U_23
Cu1 0.0426(2) 0.0611(3) 0.0610(3) 0.00950(17) -0.01601(19) -0.0334(2)
F1 0.131(2) 0.120(2) 0.165(3) 0.0308(16) -0.056(2) -0.107(2)
F2 0.229(3) 0.0756(16) 0.110(2) 0.0676(19) -0.050(2) -0.0320(16)
F3 0.0998(19) 0.119(2) 0.153(2) 0.0148(15) 0.0152(17) -0.0934(19)
F4 0.0747(16) 0.122(2) 0.144(2) -0.0157(13) -0.0264(15) -0.0798(19)
F5 0.0900(17) 0.0710(15) 0.122(2) -0.0129(12) -0.0116(15) 0.0091(15)
F6 0.0464(12) 0.0781(14) 0.160(2) 0.0045(10) -0.0219(13) -0.0490(15)
N1 0.0537(16) 0.0483(15) 0.0504(17) -0.0024(11) -0.0140(13) -0.0231(13)
O1 0.0504(14) 0.0620(13) 0.0724(16) 0.0105(10) -0.0180(12) -0.0353(12)
O2 0.0413(13) 0.0721(14) 0.0750(16) 0.0135(10) -0.0200(11) -0.0424(13)
O3 0.0460(13) 0.0568(13) 0.0636(15) 0.0059(10) -0.0129(11) -0.0310(11)
O4 0.0430(13) 0.0653(13) 0.0643(15) 0.0055(10) -0.0128(11) -0.0382(12)
O5 0.0709(15) 0.0520(13) 0.0585(15) -0.0022(10) -0.0279(12) -0.0208(11)
C1 0.084(3) 0.071(3) 0.083(3) 0.024(2) -0.017(3) -0.042(2)
C2 0.058(2) 0.061(2) 0.051(2) 0.0155(17) -0.0154(17) -0.0255(17)
C3 0.050(2) 0.076(2) 0.060(2) 0.0141(17) -0.0098(17) -0.0344(19)
C4 0.0450(19) 0.066(2) 0.049(2) 0.0126(15) -0.0172(16) -0.0232(17)
C5 0.046(2) 0.068(2) 0.0418(19) 0.0055(15) -0.0144(16) -0.0152(16)
C6 0.051(2) 0.088(3) 0.078(3) 0.0015(18) -0.0122(19) -0.043(2)
C7 0.075(3) 0.092(3) 0.099(3) -0.005(2) -0.025(3) -0.048(3)
C8 0.059(3) 0.101(3) 0.091(3) -0.019(2) -0.019(2) -0.029(3)
C9 0.050(3) 0.116(4) 0.109(4) -0.001(2) -0.008(2) -0.047(3)
C10 0.045(2) 0.090(3) 0.080(3) 0.0023(19) -0.0092(19) -0.038(2)
C11 0.054(2) 0.055(2) 0.086(3) 0.0018(17) -0.013(2) -0.023(2)
C12 0.0449(19) 0.0501(18) 0.051(2) 0.0030(14) -0.0146(16) -0.0140(16)
C13 0.0424(19) 0.0543(19) 0.070(2) 0.0063(14) -0.0087(16) -0.0257(17)
C14 0.0454(19) 0.0537(18) 0.0390(18) 0.0097(14) -0.0129(14) -0.0175(15)
C15 0.054(2) 0.0523(18) 0.0429(18) 0.0076(15) -0.0147(15) -0.0196(15)
C16 0.057(2) 0.065(2) 0.075(3) 0.0066(17) -0.0193(19) -0.0336(19)
C17 0.081(3) 0.065(2) 0.088(3) -0.0017(19) -0.030(2) -0.035(2)
C18 0.100(3) 0.061(2) 0.081(3) 0.022(2) -0.039(2) -0.038(2)
C19 0.079(3) 0.070(2) 0.090(3) 0.027(2) -0.020(2) -0.043(2)
C20 0.054(2) 0.066(2) 0.085(3) 0.0127(16) -0.0174(19) -0.040(2)
C21 0.0498(19) 0.0538(19) 0.049(2) -0.0002(15) -0.0106(16) -0.0256(17)
C22 0.100(3) 0.068(2) 0.069(3) -0.009(2) -0.042(2) -0.026(2)
C23 0.151(4) 0.068(3) 0.095(3) -0.023(3) -0.060(3) -0.030(3)
C24 0.153(4) 0.051(2) 0.083(3) -0.012(2) -0.054(3) -0.016(2)
C25 0.092(3) 0.057(2) 0.060(2) -0.0014(18) -0.030(2) -0.0181(19)

loop_
_atom_type_symbol
_atom_type_description
_atom_type_scat_dispersion_real
_atom_type_scat_dispersion_imag
_atom_type_scat_source
C C 0.0033 0.0016 'International Tables Vol C Tables 4.2.6.8 and 6.1.1.4'
H H 0.0000 0.0000 'International Tables Vol C Tables 4.2.6.8 and 6.1.1.4'
N N 0.0061 0.0033 'International Tables Vol C Tables 4.2.6.8 and 6.1.1.4'
O O 0.0106 0.0060 'International Tables Vol C Tables 4.2.6.8 and 6.1.1.4'
F F 0.0171 0.0103 'International Tables Vol C Tables 4.2.6.8 and 6.1.1.4'
Cu Cu 0.3201 1.2651 'International Tables Vol C Tables 4.2.6.8 and 6.1.1.4'

loop_
_geom_angle_atom_site_label_1
_geom_angle_atom_site_label_2
_geom_angle_atom_site_label_3
_geom_angle
_geom_angle_publ_flag
O1 Cu1 O5 91.53(8) yes
O2 Cu1 O1 92.59(9) yes
O2 Cu1 O3 172.09(9) yes
O2 Cu1 O4 83.96(8) yes
O2 Cu1 O5 95.61(8) yes
O3 Cu1 O1 90.14(8) yes
O4 Cu1 O3 92.59(8) yes
O3 Cu1 O5 91.73(8) yes
O4 Cu1 O1 173.55(9) yes
O4 Cu1 O5 94.23(8) yes
C25 N1 C21 125.1(3) ?
C25 N1 H1 117.5 ?
C21 N1 H1 117.5 ?
C2 O1 Cu1 122.8(2) ?
C4 O2 Cu1 128.5(2) ?
C12 O3 Cu1 122.78(19) ?
C14 O4 Cu1 128.72(19) ?
C21 O5 Cu1 130.60(19) ?
F2 C1 F3 108.4(3) ?
F2 C1 F1 105.4(4) ?
F3 C1 F1 105.0(4) ?
F2 C1 C2 111.1(3) ?
F3 C1 C2 114.4(3) ?
F1 C1 C2 112.0(3) ?
O1 C2 C3 129.4(3) ?
O1 C2 C1 113.2(3) ?
C3 C2 C1 117.4(3) ?
C2 C3 C4 123.8(3) ?
C2 C3 H3 118.1 ?
C4 C3 H3 118.1 ?
O2 C4 C3 122.6(3) ?
O2 C4 C5 115.5(3) ?
C3 C4 C5 122.0(3) ?
C6 C5 C10 118.6(3) ?
C6 C5 C4 119.1(3) ?
C10 C5 C4 122.3(3) ?
C5 C6 C7 121.1(3) ?
C5 C6 H6 119.5 ?
C7 C6 H6 119.5 ?
C8 C7 C6 119.4(4) ?
C8 C7 H7 120.3 ?
C6 C7 H7 120.3 ?
C9 C8 C7 119.9(4) ?
C9 C8 H8 120.0 ?
C7 C8 H8 120.0 ?
C8 C9 C10 121.2(4) ?
C8 C9 H9 119.4 ?
C10 C9 H9 119.4 ?
C9 C10 C5 119.9(4) ?
C9 C10 H10 120.1 ?
C5 C10 H10 120.1 ?
F5 C11 F4 106.6(3) ?
F5 C11 F6 106.9(3) ?
F4 C11 F6 105.8(3) ?
F5 C11 C12 111.2(3) ?
F4 C11 C12 112.2(3) ?
F6 C11 C12 113.8(3) ?
O3 C12 C13 129.3(3) ?
O3 C12 C11 113.3(3) ?
C13 C12 C11 117.4(3) ?
C12 C13 C14 123.8(3) ?
C12 C13 H13 118.1 ?
C14 C13 H13 118.1 ?
O4 C14 C13 122.2(3) ?
O4 C14 C15 116.4(3) ?
C13 C14 C15 121.4(3) ?
C20 C15 C16 118.1(3) ?
C20 C15 C14 122.9(3) ?
C16 C15 C14 118.9(3) ?
C15 C16 C17 120.9(3) ?
C15 C16 H16 119.5 ?
C17 C16 H16 119.5 ?
C18 C17 C16 120.1(4) ?
C18 C17 H17 119.9 ?
C16 C17 H17 119.9 ?
C17 C18 C19 119.9(3) ?
C17 C18 H18 120.0 ?
C19 C18 H18 120.0 ?
C18 C19 C20 120.4(3) ?
C18 C19 H19 119.8 ?
C20 C19 H19 119.8 ?
C15 C20 C19 120.5(3) ?
C15 C20 H20 119.8 ?
C19 C20 H20 119.8 ?
O5 C21 N1 119.3(3) ?
O5 C21 C22 125.5(3) ?
N1 C21 C22 115.2(3) ?
C23 C22 C21 120.8(3) ?
C23 C22 H22 119.6 ?
C21 C22 H22 119.6 ?
C22 C23 C24 120.5(4) ?
C22 C23 H23 119.7 ?
C24 C23 H23 119.7 ?
C25 C24 C23 118.7(4) ?
C25 C24 H24 120.6 ?
C23 C24 H24 120.6 ?
C24 C25 N1 119.7(3) ?
C24 C25 H25 120.2 ?
N1 C25 H25 120.2 ?

loop_
_geom_bond_atom_site_label_1
_geom_bond_atom_site_label_2
_geom_bond_distance
_geom_bond_publ_flag
Cu1 O1 1.938(2) yes
Cu1 O2 1.923(2) yes
Cu1 O3 1.936(2) yes
Cu1 O4 1.9251(19) yes
Cu1 O5 2.302(2) yes
F1 C1 1.318(4) ?
F2 C1 1.300(4) ?
F3 C1 1.304(4) ?
F4 C11 1.324(4) ?
F5 C11 1.313(4) ?
F6 C11 1.326(4) ?
N1 C25 1.350(4) ?
N1 C21 1.352(4) ?
N1 H1 0.8600 ?
O1 C2 1.262(3) ?
O2 C4 1.263(3) ?
O3 C12 1.273(3) ?
O4 C14 1.263(3) ?
O5 C21 1.260(3) ?
C1 C2 1.530(4) ?
C2 C3 1.373(4) ?
C3 C4 1.401(4) ?
C3 H3 0.9300 ?
C4 C5 1.488(4) ?
C5 C6 1.377(4) ?
C5 C10 1.386(4) ?
C6 C7 1.386(5) ?
C6 H6 0.9300 ?
C7 C8 1.372(5) ?
C7 H7 0.9300 ?
C8 C9 1.358(5) ?
C8 H8 0.9300 ?
C9 C10 1.375(5) ?
C9 H9 0.9300 ?
C10 H10 0.9300 ?
C11 C12 1.519(4) ?
C12 C13 1.369(4) ?
C13 C14 1.409(4) ?
C13 H13 0.9300 ?
C14 C15 1.483(4) ?
C15 C20 1.382(4) ?
C15 C16 1.383(4) ?
C16 C17 1.384(4) ?
C16 H16 0.9300 ?
C17 C18 1.356(5) ?
C17 H17 0.9300 ?
C18 C19 1.371(5) ?
C18 H18 0.9300 ?
C19 C20 1.382(4) ?
C19 H19 0.9300 ?
C20 H20 0.9300 ?
C21 C22 1.411(4) ?
C22 C23 1.358(5) ?
C22 H22 0.9300 ?
C23 C24 1.399(5) ?
C23 H23 0.9300 ?
C24 C25 1.341(5) ?
C24 H24 0.9300 ?
C25 H25 0.9300 ?

loop_
_geom_hbond_atom_site_label_D
_geom_hbond_atom_site_label_H
_geom_hbond_atom_site_label_A
_geom_hbond_site_symmetry_A
_geom_hbond_distance_DH
_geom_hbond_distance_HA
_geom_hbond_distance_DA
_geom_hbond_angle_DHA
N1 H1 O5 2_665 0.86 2.01 2.861(3) 171.6
C20 H20 F6 2_566 0.93 2.53 3.297(4) 140

loop_
_geom_torsion_atom_site_label_1
_geom_torsion_atom_site_label_2
_geom_torsion_atom_site_label_3
_geom_torsion_atom_site_label_4
_geom_torsion
Cu1 O1 C2 C3 3.2(5)
Cu1 O1 C2 C1 -179.1(2)
F2 C1 C2 O1 -80.2(4)
F3 C1 C2 O1 156.6(3)
F1 C1 C2 O1 37.4(5)
F2 C1 C2 C3 97.9(4)
F3 C1 C2 C3 -25.3(5)
F1 C1 C2 C3 -144.6(4)
O1 C2 C3 C4 2.3(6)
C1 C2 C3 C4 -175.4(3)
Cu1 O2 C4 C3 -3.0(5)
Cu1 O2 C4 C5 177.45(19)
C2 C3 C4 O2 -2.5(5)
C2 C3 C4 C5 177.0(3)
O2 C4 C5 C6 5.9(4)
C3 C4 C5 C6 -173.6(3)
O2 C4 C5 C10 -175.9(3)
C3 C4 C5 C10 4.6(5)
C10 C5 C6 C7 0.7(5)
C4 C5 C6 C7 179.0(3)
C5 C6 C7 C8 -0.8(6)
C6 C7 C8 C9 0.3(7)
C7 C8 C9 C10 0.2(7)
C8 C9 C10 C5 -0.2(6)
C6 C5 C10 C9 -0.2(5)
C4 C5 C10 C9 -178.4(3)
Cu1 O3 C12 C13 -2.7(5)
Cu1 O3 C12 C11 179.2(2)
F5 C11 C12 O3 76.0(4)
F4 C11 C12 O3 -43.2(4)
F6 C11 C12 O3 -163.3(3)
F5 C11 C12 C13 -102.3(4)
F4 C11 C12 C13 138.4(3)
F6 C11 C12 C13 18.4(5)
O3 C12 C13 C14 0.8(6)
C11 C12 C13 C14 178.8(3)
Cu1 O4 C14 C13 8.4(4)
Cu1 O4 C14 C15 -171.08(19)
C12 C13 C14 O4 -3.6(5)
C12 C13 C14 C15 175.8(3)
O4 C14 C15 C20 178.0(3)
C13 C14 C15 C20 -1.5(5)
O4 C14 C15 C16 -0.2(4)
C13 C14 C15 C16 -179.7(3)
C20 C15 C16 C17 -0.1(5)
C14 C15 C16 C17 178.2(3)
C15 C16 C17 C18 -0.4(6)
C16 C17 C18 C19 1.1(6)
C17 C18 C19 C20 -1.3(6)
C16 C15 C20 C19 -0.1(5)
C14 C15 C20 C19 -178.4(3)
C18 C19 C20 C15 0.8(6)
Cu1 O5 C21 N1 -168.01(18)
Cu1 O5 C21 C22 11.5(5)
C25 N1 C21 O5 177.8(3)
C25 N1 C21 C22 -1.8(4)
O5 C21 C22 C23 -178.3(4)
N1 C21 C22 C23 1.2(5)
C21 C22 C23 C24 0.5(7)
C22 C23 C24 C25 -1.7(7)
C23 C24 C25 N1 1.1(6)
C21 N1 C25 C24 0.7(5)

_cod_database_fobs_code 2020913
